data_7047985
loop_
_publ_author_name
'Guo, Xiaoqing'
'Huang, Chao'
'Yang, Haiyan'
'Shao, Zhichao'
'Gao, Kuan'
'Qin, Na'
'Li, Gaoxiang'
'Wu, Jie'
'Hou, Hongwei'

_publ_section_title
;
 Cu(i) coordination polymers (CPs) as tandem catalysts for three-component
 sequential click/alkynylation cycloaddition reaction with regiocontrol.
;
_journal_issue 47
_journal_name_full 'Dalton transactions (Cambridge, England : 2003)'
_journal_page_first 16895
_journal_page_last 16901
_journal_paper_doi 10.1039/c8dt04067b
_journal_volume 47
_journal_year 2018
_chemical_formula_moiety 'C48 H36 Cu3 I3 N12 O6'
_chemical_formula_sum 'C48 H36 Cu3 I3 N12 O6'
_chemical_formula_weight 1448.21
_space_group_crystal_system monoclinic
_space_group_IT_number 13
_space_group_name_Hall '-P 2yc'
_space_group_name_H-M_alt 'P 1 2/c 1'
_symmetry_space_group_name_Hall '-P 2yc'
_symmetry_space_group_name_H-M 'P 1 2/c 1'
_atom_sites_solution_hydrogens mixed
_audit_creation_date 2018-10-24
_audit_creation_method
;
Olex2 1.2
(compiled 2018.05.29 svn.r3508 for OlexSys, GUI svn.r5506)
;
_audit_update_record
;
2018-10-25 deposited with the CCDC.
2018-11-05 downloaded from the CCDC.
;
_cell_angle_alpha 90
_cell_angle_beta 108.00(3)
_cell_angle_gamma 90
_cell_formula_units_Z 2
_cell_length_a 14.770(3)
_cell_length_b 11.093(2)
_cell_length_c 15.890(3)
_cell_measurement_reflns_used 6090
_cell_measurement_temperature 293(2)
_cell_measurement_theta_max 27.9564
_cell_measurement_theta_min 1.8357
_cell_volume 2476.1(9)
_computing_molecular_graphics 'Olex2 (Dolomanov et al., 2009)'
_computing_publication_material 'Olex2 (Dolomanov et al., 2009)'
_computing_structure_refinement 'ShelXL (Sheldrick, 2015)'
_diffrn_ambient_temperature 293.1500
_diffrn_measured_fraction_theta_full 0.999
_diffrn_measured_fraction_theta_max 0.999
_diffrn_measurement_device_type 'Bruker P4'
_diffrn_measurement_method '\w scans'
_diffrn_radiation_monochromator graphite
_diffrn_radiation_type MoK\a
_diffrn_radiation_wavelength 0.71073
_diffrn_reflns_av_R_equivalents 0.0566
_diffrn_reflns_av_unetI/netI 0.0406
_diffrn_reflns_Laue_measured_fraction_full 0.999
_diffrn_reflns_Laue_measured_fraction_max 0.999
_diffrn_reflns_limit_h_max 18
_diffrn_reflns_limit_h_min -18
_diffrn_reflns_limit_k_max 13
_diffrn_reflns_limit_k_min -13
_diffrn_reflns_limit_l_max 19
_diffrn_reflns_limit_l_min -19
_diffrn_reflns_number 27048
_diffrn_reflns_point_group_measured_fraction_full 0.999
_diffrn_reflns_point_group_measured_fraction_max 0.999
_diffrn_reflns_theta_full 25.242
_diffrn_reflns_theta_max 26.498
_diffrn_reflns_theta_min 2.277
_exptl_absorpt_coefficient_mu 3.209
_exptl_absorpt_correction_T_max 1
_exptl_absorpt_correction_T_min 0.6842
_exptl_absorpt_correction_type multi-scan
_exptl_crystal_colour colourless
_exptl_crystal_colour_primary colourless
_exptl_crystal_density_diffrn 1.942
_exptl_crystal_description prism
_exptl_crystal_F_000 1404
_exptl_crystal_size_max 0.14
_exptl_crystal_size_mid 0.12
_exptl_crystal_size_min 0.09
_refine_diff_density_max 1.126
_refine_diff_density_min -1.164
_refine_diff_density_rms 0.132
_refine_ls_extinction_method none
_refine_ls_goodness_of_fit_ref 1.193
_refine_ls_hydrogen_treatment constr
_refine_ls_matrix_type full
_refine_ls_number_parameters 354
_refine_ls_number_reflns 5134
_refine_ls_number_restraints 69
_refine_ls_restrained_S_all 1.194
_refine_ls_R_factor_all 0.0750
_refine_ls_R_factor_gt 0.0681
_refine_ls_shift/su_max 0.000
_refine_ls_shift/su_mean 0.000
_refine_ls_structure_factor_coef Fsqd
_refine_ls_weighting_details 'w=1/[\s^2^(Fo^2^)+(0.0540P)^2^+10.2231P] where P=(Fo^2^+2Fc^2^)/3'
_refine_ls_weighting_scheme calc
_refine_ls_wR_factor_gt 0.1491
_refine_ls_wR_factor_ref 0.1536
_reflns_Friedel_coverage 0.000
_reflns_number_gt 4706
_reflns_number_total 5134
_reflns_threshold_expression 'I > 2\s(I)'
_cod_data_source_file c8dt04067b2.cif
_cod_data_source_block 2
_cod_depositor_comments 'Adding full bibliography for 7047985--7047986.cif.'
_cod_original_cell_volume 2476.1(10)
_cod_database_code 7047985
_shelx_shelxl_version_number 2018/3
_shelx_space_group_comment
;
The symmetry employed for this shelxl refinement is uniquely defined
by the following loop, which should always be used as a source of
symmetry information in preference to the above space-group names.
They are only intended as comments.
;
_shelx_estimated_absorpt_t_max 0.761
_shelx_estimated_absorpt_t_min 0.662
_olex2_refinement_description
;
1. Fixed Uiso
 At 1.2 times of:
  All C(H) groups, All N(H) groups
2. Restrained distances
 C19-C11 \\sim C19A-C11
 with sigma of 0.01
 O3-C19 \\sim O3A-C19A
 with sigma of 0.01
 N5-C19 \\sim N5A-C19A \\sim N5A-C21 \\sim N5-C21
 with sigma of 0.01
3. Rigid bond restraints
 O3, C19, N5A
 with sigma for 1-2 distances of 0.01 and sigma for 1-3 distances of 0.01
4. Uiso/Uaniso restraints and constraints
C19A \\sim C19: within 2A with sigma of 0.01 and sigma for terminal atoms of
0.02
O3 \\sim O3A: within 2A with sigma of 0.01 and sigma for terminal atoms of 0.02
O3 \\sim C19 \\sim N5A: within 2A with sigma of 0.01 and sigma for terminal
atoms of 0.02
N5A \\sim N5: within 2A with sigma of 0.01 and sigma for terminal atoms of 0.02
Uanis(O3) \\sim Ueq, Uanis(C19) \\sim Ueq, Uanis(N5A) \\sim Ueq: with sigma of
0.01 and sigma for terminal atoms of 0.02
Uanis(O3A) \\sim Ueq, Uanis(O3) \\sim Ueq: with sigma of 0.01 and sigma for
terminal atoms of 0.02
5. Others
 Sof(N5A)=Sof(H5A)=Sof(O3A)=Sof(C19A)=1-FVAR(1)
 Sof(O3)=Sof(C19)=Sof(N5)=Sof(H5B)=FVAR(1)
6.a Riding coordinates:
 N5A(H5A), N5(H5B)
6.b Aromatic/amide H refined with riding coordinates:
 N2(H2), N4(H4), C23(H23), C1(H1), C2(H2A), C3(H3), C5(H5), C8(H8), C10(H10),
 C12(H12), C14(H14), C16(H16), C17(H17), C18(H18), C20(H20), C22(H22), C24(H24)
;
_olex2_submission_special_instructions 'No special instructions were received'

loop_
_space_group_symop_operation_xyz
'x, y, z'
'-x, y, -z+1/2'
'-x, -y, -z'
'x, -y, z-1/2'

loop_
_atom_site_label
_atom_site_type_symbol
_atom_site_fract_x
_atom_site_fract_y
_atom_site_fract_z
_atom_site_U_iso_or_equiv
_atom_site_adp_type
_atom_site_occupancy
_atom_site_site_symmetry_order
_atom_site_calc_flag
_atom_site_refinement_flags_posn
_atom_site_refinement_flags_adp
_atom_site_refinement_flags_occupancy
_atom_site_disorder_assembly
_atom_site_disorder_group
Cu1 Cu 0.000000 -0.14455(13) 0.250000 0.0444(3) Uani 1 2 d S T P . .
Cu2 Cu 0.08212(9) -0.41164(12) 0.24137(8) 0.0727(4) Uani 1 1 d . . . . .
I1 I 0.12152(3) -0.27030(4) 0.37638(3) 0.04372(17) Uani 1 1 d . . . . .
I2 I 0.000000 -0.61394(7) 0.250000 0.0595(2) Uani 1 2 d S T P . .
O1 O 0.2462(4) -0.0759(5) -0.0555(3) 0.0582(15) Uani 1 1 d . . . . .
O2 O 0.6393(3) -0.0726(4) 0.2257(3) 0.0391(11) Uani 1 1 d . . . . .
O3 O 0.5315(6) 0.3090(9) -0.0677(7) 0.062(3) Uani 0.626(12) 1 d D U . A 1
N1 N 0.1379(4) -0.3759(5) 0.1450(4) 0.0408(14) Uani 1 1 d . . . . .
N2 N 0.2760(4) -0.1342(5) 0.0868(4) 0.0365(13) Uani 1 1 d . . . . .
H2 H 0.304301 -0.112552 0.140456 0.044 Uiso 1 1 calc R . . . .
N3 N 0.9285(4) -0.0217(5) 0.3050(4) 0.0360(12) Uani 1 1 d . . . . .
N4 N 0.6927(4) 0.1214(5) 0.2371(4) 0.0349(12) Uani 1 1 d . . . . .
H4 H 0.675988 0.195619 0.226744 0.042 Uiso 1 1 calc R . . . .
N5A N 0.3940(14) 0.3166(12) -0.1205(9) 0.038(4) Uani 0.374(12) 1 d D U . A 2
H5A H 0.349508 0.258624 -0.161248 0.045 Uiso 0.374(12) 1 d R . . A 2
C23 C 0.3810(6) 0.4764(8) -0.3186(5) 0.0520(19) Uani 1 1 d . . . . .
H23 H 0.392020 0.457536 -0.371632 0.062 Uiso 1 1 calc R . . . .
C1 C 0.1162(6) -0.4419(8) 0.0720(5) 0.053(2) Uani 1 1 d . . . . .
H1 H 0.082357 -0.512972 0.070690 0.064 Uiso 1 1 calc R . . . .
C2 C 0.1404(6) -0.4117(8) -0.0013(6) 0.058(2) Uani 1 1 d . . . . .
H2A H 0.122823 -0.461473 -0.050805 0.069 Uiso 1 1 calc R . . . .
C3 C 0.1913(6) -0.3066(7) -0.0021(5) 0.051(2) Uani 1 1 d . . . . .
H3 H 0.207466 -0.283935 -0.051990 0.062 Uiso 1 1 calc R . . . .
C4 C 0.2172(5) -0.2366(6) 0.0741(4) 0.0339(14) Uani 1 1 d . . . . .
C5 C 0.1879(5) -0.2752(6) 0.1459(5) 0.0372(15) Uani 1 1 d . . . . .
H5 H 0.204098 -0.228112 0.196786 0.045 Uiso 1 1 calc R . . . .
C6 C 0.2920(5) -0.0668(6) 0.0218(4) 0.0387(15) Uani 1 1 d . . . . .
C7 C 0.3740(4) 0.0210(6) 0.0500(4) 0.0325(14) Uani 1 1 d . . . . .
C8 C 0.4570(4) -0.0033(6) 0.1195(4) 0.0329(14) Uani 1 1 d . . . . .
H8 H 0.459823 -0.070484 0.155271 0.040 Uiso 1 1 calc R . . . .
C9 C 0.5357(4) 0.0732(6) 0.1352(4) 0.0323(14) Uani 1 1 d . . . . .
C10 C 0.5314(5) 0.1725(7) 0.0809(5) 0.0411(16) Uani 1 1 d . . . . .
H10 H 0.584001 0.222820 0.090777 0.049 Uiso 1 1 calc R . . . .
C11 C 0.4484(5) 0.1975(6) 0.0113(5) 0.0392(16) Uani 1 1 d D . . . .
C12 C 0.3709(5) 0.1217(6) -0.0036(5) 0.0369(15) Uani 1 1 d . . . . .
H12 H 0.315866 0.138012 -0.049858 0.044 Uiso 1 1 calc R . . . .
C13 C 0.6269(5) 0.0351(6) 0.2036(4) 0.0328(14) Uani 1 1 d . . . . .
C14 C 0.8384(4) 0.0071(6) 0.2612(4) 0.0333(14) Uani 1 1 d . . . . .
H14 H 0.807895 -0.034939 0.209616 0.040 Uiso 1 1 calc R . . . .
C15 C 0.7877(4) 0.0961(6) 0.2884(4) 0.0317(13) Uani 1 1 d . . . . .
C16 C 0.8337(5) 0.1606(7) 0.3638(5) 0.0503(19) Uani 1 1 d . . . . .
H16 H 0.802409 0.221542 0.384047 0.060 Uiso 1 1 calc R . . . .
C17 C 0.9276(6) 0.1323(9) 0.4084(6) 0.061(2) Uani 1 1 d . . . . .
H17 H 0.960447 0.174786 0.459100 0.073 Uiso 1 1 calc R . . . .
C18 C 0.9720(5) 0.0415(8) 0.3777(5) 0.0513(19) Uani 1 1 d . . . . .
H18 H 1.034949 0.023253 0.408785 0.062 Uiso 1 1 calc R . . . .
C19 C 0.4561(7) 0.2870(11) -0.0587(8) 0.038(3) Uani 0.626(12) 1 d D U . A 1
C20 C 0.3880(5) 0.3889(7) -0.2550(6) 0.049(2) Uani 1 1 d . . . . .
H20 H 0.403892 0.310216 -0.265093 0.059 Uiso 1 1 calc R . . . .
C21 C 0.3718(5) 0.4177(6) -0.1776(5) 0.0437(17) Uani 1 1 d D . . . .
C22 C 0.3485(7) 0.5362(8) -0.1674(6) 0.063(2) Uani 1 1 d . . . . .
H22 H 0.337301 0.557344 -0.114854 0.076 Uiso 1 1 calc R . . . .
N6 N 0.3410(7) 0.6224(6) -0.2277(5) 0.068(2) Uani 1 1 d . . . . .
C24 C 0.3576(6) 0.5915(7) -0.3020(5) 0.052(2) Uani 1 1 d . . . . .
H24 H 0.353138 0.650333 -0.344813 0.063 Uiso 1 1 calc R . . . .
O3A O 0.4973(14) 0.4081(15) -0.0040(12) 0.085(6) Uani 0.374(12) 1 d D U . A 2
C19A C 0.4488(14) 0.3212(12) -0.0307(11) 0.037(4) Uani 0.374(12) 1 d D U . A 2
N5 N 0.3701(6) 0.3416(10) -0.1059(7) 0.037(3) Uani 0.626(12) 1 d D U . A 1
H5B H 0.307040 0.334031 -0.106800 0.045 Uiso 0.626(12) 1 d R . . A 1

loop_
_atom_site_aniso_label
_atom_site_aniso_U_11
_atom_site_aniso_U_22
_atom_site_aniso_U_33
_atom_site_aniso_U_23
_atom_site_aniso_U_13
_atom_site_aniso_U_12
Cu1 0.0321(6) 0.0506(8) 0.0499(8) 0.000 0.0119(6) 0.000
Cu2 0.0771(8) 0.0821(9) 0.0699(8) -0.0064(6) 0.0386(7) -0.0252(7)
I1 0.0381(3) 0.0403(3) 0.0477(3) 0.0026(2) 0.0059(2) 0.0021(2)
I2 0.0792(6) 0.0398(4) 0.0597(5) 0.000 0.0218(4) 0.000
O1 0.065(4) 0.059(4) 0.036(3) 0.012(3) -0.005(3) -0.019(3)
O2 0.037(2) 0.027(2) 0.044(3) 0.008(2) 0.000(2) 0.002(2)
O3 0.037(4) 0.065(6) 0.082(6) 0.041(5) 0.013(4) -0.002(4)
N1 0.038(3) 0.040(3) 0.046(3) -0.006(3) 0.016(3) -0.009(3)
N2 0.046(3) 0.032(3) 0.029(3) -0.003(2) 0.008(2) -0.010(2)
N3 0.031(3) 0.036(3) 0.038(3) 0.000(2) 0.006(2) 0.003(2)
N4 0.031(3) 0.026(3) 0.044(3) 0.006(2) 0.005(2) 0.004(2)
N5A 0.029(6) 0.028(6) 0.049(6) 0.007(5) 0.002(5) 0.002(5)
C23 0.052(5) 0.061(5) 0.043(4) -0.005(4) 0.015(4) 0.000(4)
C1 0.055(5) 0.047(5) 0.057(5) -0.009(4) 0.015(4) -0.019(4)
C2 0.072(6) 0.050(5) 0.046(5) -0.018(4) 0.009(4) -0.021(4)
C3 0.073(5) 0.049(5) 0.035(4) -0.012(3) 0.021(4) -0.021(4)
C4 0.033(3) 0.032(3) 0.033(3) -0.001(3) 0.005(3) -0.001(3)
C5 0.040(4) 0.037(4) 0.034(4) -0.008(3) 0.011(3) 0.001(3)
C6 0.039(4) 0.035(4) 0.036(4) 0.005(3) 0.003(3) 0.004(3)
C7 0.030(3) 0.034(3) 0.034(3) 0.001(3) 0.009(3) 0.005(3)
C8 0.035(3) 0.029(3) 0.032(3) 0.008(3) 0.007(3) 0.003(3)
C9 0.029(3) 0.034(3) 0.033(3) 0.008(3) 0.007(3) 0.004(3)
C10 0.031(3) 0.038(4) 0.050(4) 0.012(3) 0.006(3) 0.001(3)
C11 0.035(3) 0.034(4) 0.047(4) 0.016(3) 0.010(3) 0.000(3)
C12 0.029(3) 0.038(4) 0.040(4) 0.013(3) 0.005(3) 0.006(3)
C13 0.034(3) 0.032(3) 0.032(3) 0.005(3) 0.009(3) 0.008(3)
C14 0.027(3) 0.034(3) 0.035(3) 0.002(3) 0.004(3) 0.003(3)
C15 0.032(3) 0.028(3) 0.034(3) 0.004(3) 0.007(3) 0.000(3)
C16 0.046(4) 0.043(4) 0.058(5) -0.016(4) 0.011(4) 0.003(3)
C17 0.048(5) 0.071(6) 0.050(5) -0.021(4) -0.002(4) 0.001(4)
C18 0.034(4) 0.061(5) 0.051(5) -0.006(4) 0.001(3) 0.002(4)
C19 0.033(4) 0.033(5) 0.045(5) 0.007(4) 0.006(4) -0.004(4)
C20 0.042(4) 0.029(4) 0.068(5) 0.003(3) 0.004(4) 0.004(3)
C21 0.042(4) 0.034(4) 0.046(4) 0.008(3) -0.001(3) -0.002(3)
C22 0.105(7) 0.038(4) 0.050(5) 0.006(4) 0.029(5) -0.004(5)
N6 0.107(7) 0.036(4) 0.069(5) 0.015(3) 0.036(5) 0.016(4)
C24 0.065(5) 0.046(5) 0.044(4) 0.018(4) 0.014(4) 0.012(4)
O3A 0.087(10) 0.055(9) 0.074(9) 0.031(7) -0.031(8) -0.027(8)
C19A 0.039(7) 0.027(8) 0.039(9) 0.005(7) 0.004(7) 0.004(7)
N5 0.024(5) 0.034(5) 0.050(5) 0.012(4) 0.006(4) 0.009(4)

loop_
_atom_type_symbol
_atom_type_description
_atom_type_scat_dispersion_real
_atom_type_scat_dispersion_imag
_atom_type_scat_source
C C 0.0033 0.0016 'International Tables Vol C Tables 4.2.6.8 and 6.1.1.4'
H H 0.0000 0.0000 'International Tables Vol C Tables 4.2.6.8 and 6.1.1.4'
Cu Cu 0.3201 1.2651 'International Tables Vol C Tables 4.2.6.8 and 6.1.1.4'
I I -0.4742 1.8119 'International Tables Vol C Tables 4.2.6.8 and 6.1.1.4'
N N 0.0061 0.0033 'International Tables Vol C Tables 4.2.6.8 and 6.1.1.4'
O O 0.0106 0.0060 'International Tables Vol C Tables 4.2.6.8 and 6.1.1.4'

loop_
_geom_angle_atom_site_label_1
_geom_angle_atom_site_label_2
_geom_angle_atom_site_label_3
_geom_angle
_geom_angle_site_symmetry_1
_geom_angle_site_symmetry_3
I1 Cu1 I1 116.23(6) . 2
N3 Cu1 I1 109.97(15) 1_455 .
N3 Cu1 I1 110.63(15) 1_455 2
N3 Cu1 I1 109.97(15) 2_655 2
N3 Cu1 I1 110.63(15) 2_655 .
N3 Cu1 N3 97.9(3) 2_655 1_455
Cu2 Cu2 I1 83.50(5) 2 .
Cu2 Cu2 I2 60.65(3) 2 .
I1 Cu2 I2 118.38(5) . .
N1 Cu2 Cu2 136.4(2) . 2
N1 Cu2 I1 118.63(17) . .
N1 Cu2 I2 121.90(18) . .
Cu2 I1 Cu1 76.26(5) . .
Cu2 I2 Cu2 58.71(6) . 2
C1 N1 Cu2 121.2(5) . .
C1 N1 C5 117.0(6) . .
C5 N1 Cu2 121.1(5) . .
C4 N2 H2 117.2 . .
C6 N2 H2 117.2 . .
C6 N2 C4 125.6(6) . .
C14 N3 Cu1 119.5(4) . 1_655
C18 N3 Cu1 122.5(5) . 1_655
C18 N3 C14 117.4(6) . .
C13 N4 H4 118.3 . .
C13 N4 C15 123.4(5) . .
C15 N4 H4 118.3 . .
C21 N5A H5A 96.8 . .
C19A N5A H5A 137.4 . .
C19A N5A C21 124.6(13) . .
C20 C23 H23 120.6 . .
C24 C23 H23 120.6 . .
C24 C23 C20 118.7(7) . .
N1 C1 H1 118.1 . .
N1 C1 C2 123.8(7) . .
C2 C1 H1 118.1 . .
C1 C2 H2A 120.0 . .
C1 C2 C3 120.0(7) . .
C3 C2 H2A 120.0 . .
C2 C3 H3 121.2 . .
C4 C3 C2 117.7(7) . .
C4 C3 H3 121.2 . .
N2 C4 C5 117.5(6) . .
C3 C4 N2 124.6(6) . .
C3 C4 C5 117.8(6) . .
N1 C5 C4 123.6(6) . .
N1 C5 H5 118.2 . .
C4 C5 H5 118.2 . .
O1 C6 N2 123.7(7) . .
O1 C6 C7 120.0(6) . .
N2 C6 C7 116.3(6) . .
C8 C7 C6 122.5(6) . .
C12 C7 C6 117.6(6) . .
C12 C7 C8 119.4(6) . .
C7 C8 H8 120.0 . .
C9 C8 C7 120.1(6) . .
C9 C8 H8 120.0 . .
C8 C9 C13 117.9(6) . .
C10 C9 C8 119.6(6) . .
C10 C9 C13 122.0(6) . .
C9 C10 H10 119.7 . .
C9 C10 C11 120.6(6) . .
C11 C10 H10 119.7 . .
C10 C11 C19 117.5(7) . .
C10 C11 C19A 113.7(8) . .
C12 C11 C10 119.4(6) . .
C12 C11 C19 121.2(7) . .
C12 C11 C19A 126.0(9) . .
C7 C12 H12 119.5 . .
C11 C12 C7 120.9(6) . .
C11 C12 H12 119.5 . .
O2 C13 N4 123.1(6) . .
O2 C13 C9 119.6(6) . .
N4 C13 C9 117.3(6) . .
N3 C14 H14 118.1 . .
N3 C14 C15 123.7(6) . .
C15 C14 H14 118.1 . .
C14 C15 N4 119.8(6) . .
C16 C15 N4 122.0(6) . .
C16 C15 C14 118.2(6) . .
C15 C16 H16 120.9 . .
C15 C16 C17 118.2(7) . .
C17 C16 H16 120.9 . .
C16 C17 H17 120.1 . .
C18 C17 C16 119.9(7) . .
C18 C17 H17 120.1 . .
N3 C18 C17 122.6(7) . .
N3 C18 H18 118.7 . .
C17 C18 H18 118.7 . .
O3 C19 C11 120.3(8) . .
O3 C19 N5 125.1(9) . .
N5 C19 C11 114.5(8) . .
C23 C20 H20 120.0 . .
C21 C20 C23 120.0(7) . .
C21 C20 H20 120.0 . .
C20 C21 N5A 108.8(10) . .
C20 C21 C22 116.7(7) . .
C20 C21 N5 129.4(8) . .
C22 C21 N5A 134.1(10) . .
C22 C21 N5 113.9(8) . .
C21 C22 H22 117.7 . .
N6 C22 C21 124.6(8) . .
N6 C22 H22 117.7 . .
C24 N6 C22 117.2(7) . .
C23 C24 H24 118.6 . .
N6 C24 C23 122.7(7) . .
N6 C24 H24 118.6 . .
N5A C19A C11 109.4(9) . .
O3A C19A N5A 118.9(14) . .
O3A C19A C11 130.6(13) . .
C19 N5 C21 116.7(8) . .
C19 N5 H5B 135.1 . .
C21 N5 H5B 107.8 . .

loop_
_geom_bond_atom_site_label_1
_geom_bond_atom_site_label_2
_geom_bond_distance
_geom_bond_site_symmetry_2
Cu1 I1 2.6406(12) .
Cu1 I1 2.6406(12) 2
Cu1 N3 2.075(6) 2_655
Cu1 N3 2.075(6) 1_455
Cu2 Cu2 2.524(2) 2
Cu2 I1 2.5745(14) .
Cu2 I2 2.5746(15) .
Cu2 N1 1.990(6) .
O1 C6 1.209(8) .
O2 C13 1.244(8) .
O3 C19 1.192(11) .
N1 C1 1.325(10) .
N1 C5 1.336(9) .
N2 H2 0.8600 .
N2 C4 1.406(8) .
N2 C6 1.353(9) .
N3 C14 1.336(8) .
N3 C18 1.335(9) .
N4 H4 0.8600 .
N4 C13 1.350(8) .
N4 C15 1.417(8) .
N5A H5A 1.0016 .
N5A C21 1.416(9) .
N5A C19A 1.406(10) .
C23 H23 0.9300 .
C23 C20 1.382(11) .
C23 C24 1.369(11) .
C1 H1 0.9300 .
C1 C2 1.361(12) .
C2 H2A 0.9300 .
C2 C3 1.390(11) .
C3 H3 0.9300 .
C3 C4 1.390(10) .
C4 C5 1.406(10) .
C5 H5 0.9300 .
C6 C7 1.510(9) .
C7 C8 1.400(9) .
C7 C12 1.397(9) .
C8 H8 0.9300 .
C8 C9 1.398(9) .
C9 C10 1.389(9) .
C9 C13 1.507(9) .
C10 H10 0.9300 .
C10 C11 1.401(9) .
C11 C12 1.381(9) .
C11 C19 1.521(11) .
C11 C19A 1.527(12) .
C12 H12 0.9300 .
C14 H14 0.9300 .
C14 C15 1.386(9) .
C15 C16 1.380(10) .
C16 H16 0.9300 .
C16 C17 1.385(11) .
C17 H17 0.9300 .
C17 C18 1.372(11) .
C18 H18 0.9300 .
C19 N5 1.397(9) .
C20 H20 0.9300 .
C20 C21 1.363(11) .
C21 C22 1.380(11) .
C21 N5 1.424(8) .
C22 H22 0.9300 .
C22 N6 1.334(10) .
N6 C24 1.324(11) .
C24 H24 0.9300 .
O3A C19A 1.198(13) .
N5 H5B 0.9306 .

loop_
_geom_hbond_atom_site_label_D
_geom_hbond_atom_site_label_H
_geom_hbond_atom_site_label_A
_geom_hbond_distance_DH
_geom_hbond_distance_HA
_geom_hbond_distance_DA
_geom_hbond_angle_DHA
_geom_hbond_site_symmetry_A
_geom_hbond_publ_flag
N2 H2 O2 0.86 2.08 2.933(7) 173.2 2_655 yes

loop_
_geom_torsion_atom_site_label_1
_geom_torsion_atom_site_label_2
_geom_torsion_atom_site_label_3
_geom_torsion_atom_site_label_4
_geom_torsion
_geom_torsion_site_symmetry_1
Cu1 N3 C14 C15 -173.8(5) 1_655
Cu1 N3 C18 C17 172.4(7) 1_655
Cu2 N1 C1 C2 169.8(7) .
Cu2 N1 C5 C4 -170.5(5) .
O1 C6 C7 C8 -144.6(7) .
O1 C6 C7 C12 26.6(10) .
O3 C19 N5 C21 8(2) .
N1 C1 C2 C3 0.3(15) .
N2 C4 C5 N1 -174.9(6) .
N2 C6 C7 C8 33.7(9) .
N2 C6 C7 C12 -155.2(6) .
N3 C14 C15 N4 179.2(6) .
N3 C14 C15 C16 1.7(10) .
N4 C15 C16 C17 -178.0(7) .
N5A C21 C22 N6 171.4(14) .
C23 C20 C21 N5A -173.4(11) .
C23 C20 C21 C22 0.1(12) .
C23 C20 C21 N5 176.3(8) .
C1 N1 C5 C4 0.4(11) .
C1 C2 C3 C4 1.1(14) .
C2 C3 C4 N2 173.9(7) .
C2 C3 C4 C5 -1.7(12) .
C3 C4 C5 N1 1.0(11) .
C4 N2 C6 O1 11.6(11) .
C4 N2 C6 C7 -166.6(6) .
C5 N1 C1 C2 -1.1(12) .
C6 N2 C4 C3 21.8(11) .
C6 N2 C4 C5 -162.7(7) .
C6 C7 C8 C9 171.3(6) .
C6 C7 C12 C11 -171.5(7) .
C7 C8 C9 C10 -0.8(10) .
C7 C8 C9 C13 -172.9(6) .
C8 C7 C12 C11 -0.1(10) .
C8 C9 C10 C11 0.9(11) .
C8 C9 C13 O2 19.9(9) .
C8 C9 C13 N4 -161.1(6) .
C9 C10 C11 C12 -0.6(11) .
C9 C10 C11 C19 -165.1(9) .
C9 C10 C11 C19A 169.2(11) .
C10 C9 C13 O2 -152.0(7) .
C10 C9 C13 N4 27.0(10) .
C10 C11 C12 C7 0.2(11) .
C10 C11 C19 O3 20.0(18) .
C10 C11 C19 N5 -157.5(11) .
C10 C11 C19A N5A 150.1(16) .
C10 C11 C19A O3A -17(3) .
C11 C19 N5 C21 -174.4(9) .
C12 C7 C8 C9 0.4(10) .
C12 C11 C19 O3 -144.3(13) .
C12 C11 C19 N5 38.3(17) .
C12 C11 C19A N5A -41(2) .
C12 C11 C19A O3A 152(2) .
C13 N4 C15 C14 45.4(9) .
C13 N4 C15 C16 -137.2(7) .
C13 C9 C10 C11 172.6(7) .
C14 N3 C18 C17 0.5(12) .
C14 C15 C16 C17 -0.5(11) .
C15 N4 C13 O2 11.4(10) .
C15 N4 C13 C9 -167.5(6) .
C15 C16 C17 C18 -0.5(14) .
C16 C17 C18 N3 0.5(14) .
C18 N3 C14 C15 -1.7(10) .
C19 C11 C12 C7 164.2(8) .
C20 C23 C24 N6 -0.3(14) .
C20 C21 C22 N6 0.1(14) .
C20 C21 N5 C19 65.5(16) .
C21 N5A C19A C11 173.9(14) .
C21 N5A C19A O3A -17(4) .
C21 C22 N6 C24 -0.4(15) .
C22 C21 N5 C19 -118.2(13) .
C22 N6 C24 C23 0.4(14) .
C24 C23 C20 C21 0.0(12) .
C19A N5A C21 C20 133(2) .
C19A N5A C21 C22 -38(3) .
C19A C11 C12 C7 -168.3(12) .
N5 C21 C22 N6 -176.7(9) .
